data_7022732
loop_
_publ_author_name
'Jia, Hong-Li'
'Jia, Ming-Jun'
'Li, Guang-Hua'
'Wang, Yan-Ning'
'Yu, Jie-Hui'
'Xu, Ji-Qing'

_publ_section_title
;
 New thiocyanatocadmates templated by multi-dentate N-heterocyclic/diamine
 molecules.
;
_journal_issue 18
_journal_name_full 'Dalton transactions (Cambridge, England : 2003)'
_journal_page_first 6429
_journal_page_last 6439
_journal_paper_doi 10.1039/c3dt32900c
_journal_volume 42
_journal_year 2013
_chemical_formula_sum 'C12 H14 Cd2 N6 O4 S5'
_chemical_formula_weight 691.39
_chemical_name_systematic
;
?
;
_space_group_IT_number 15
_symmetry_cell_setting monoclinic
_symmetry_space_group_name_Hall '-C 2yc'
_symmetry_space_group_name_H-M 'C 1 2/c 1'
_atom_sites_solution_hydrogens geom
_atom_sites_solution_primary direct
_atom_sites_solution_secondary difmap
_audit_creation_method SHELXL-97
_cell_angle_alpha 90.00
_cell_angle_beta 115.730(9)
_cell_angle_gamma 90.00
_cell_formula_units_Z 4
_cell_length_a 20.6880(16)
_cell_length_b 5.8675(3)
_cell_length_c 19.9244(15)
_cell_measurement_temperature 293(2)
_cell_volume 2178.8(3)
_computing_cell_refinement 'Bruker SMAR'
_computing_data_collection 'Bruker SMAR'
_computing_data_reduction 'Bruker SMAR'
_computing_structure_refinement 'SHELXL-97 (Sheldrick, 1997)'
_computing_structure_solution 'SHELXS-97 (Sheldrick, 1990)'
_diffrn_ambient_temperature 293(2)
_diffrn_detector_area_resol_mean 9.00cm
_diffrn_measured_fraction_theta_full 0.999
_diffrn_measured_fraction_theta_max 0.999
_diffrn_measurement_device_type 'CCD area detector'
_diffrn_measurement_method 'phi and omega scans'
_diffrn_radiation_monochromator graphite
_diffrn_radiation_source 'fine-focus sealed tube'
_diffrn_radiation_type MoK\a
_diffrn_radiation_wavelength 0.71073
_diffrn_reflns_av_R_equivalents 0.0455
_diffrn_reflns_av_sigmaI/netI 0.0352
_diffrn_reflns_limit_h_max 24
_diffrn_reflns_limit_h_min -20
_diffrn_reflns_limit_k_max 6
_diffrn_reflns_limit_k_min -7
_diffrn_reflns_limit_l_max 18
_diffrn_reflns_limit_l_min -23
_diffrn_reflns_number 5839
_diffrn_reflns_theta_full 25.11
_diffrn_reflns_theta_max 25.11
_diffrn_reflns_theta_min 2.19
_diffrn_standards_decay_% none
_diffrn_standards_interval_count none
_diffrn_standards_interval_time none
_diffrn_standards_number none
_exptl_absorpt_coefficient_mu 2.463
_exptl_absorpt_correction_T_max 0.801
_exptl_absorpt_correction_T_min 0.752
_exptl_absorpt_correction_type empirical
_exptl_absorpt_process_details SADABS
_exptl_crystal_colour COLORLESS
_exptl_crystal_density_diffrn 2.108
_exptl_crystal_density_method 'not measured'
_exptl_crystal_description BLOCK
_exptl_crystal_F_000 1344
_exptl_crystal_size_max 0.12
_exptl_crystal_size_mid 0.11
_exptl_crystal_size_min 0.09
_refine_diff_density_max 0.345
_refine_diff_density_min -0.611
_refine_diff_density_rms 0.116
_refine_ls_extinction_method none
_refine_ls_goodness_of_fit_ref 1.070
_refine_ls_hydrogen_treatment constr
_refine_ls_matrix_type full
_refine_ls_number_parameters 173
_refine_ls_number_reflns 1931
_refine_ls_number_restraints 6
_refine_ls_restrained_S_all 1.069
_refine_ls_R_factor_all 0.0304
_refine_ls_R_factor_gt 0.0241
_refine_ls_shift/su_max 0.001
_refine_ls_shift/su_mean 0.000
_refine_ls_structure_factor_coef Fsqd
_refine_ls_weighting_details 'calc w=1/[\s^2^(Fo^2^)+(0.0281P)^2^+1.6083P] where P=(Fo^2^+2Fc^2^)/3'
_refine_ls_weighting_scheme calc
_refine_ls_wR_factor_gt 0.0571
_refine_ls_wR_factor_ref 0.0602
_reflns_number_gt 1643
_reflns_number_total 1931
_reflns_threshold_expression >2sigma(I)
_cod_data_source_file c3dt32900c.txt
_cod_data_source_block 5
_cod_depositor_comments
;
The following automatic conversions were performed:

'_symmetry_cell_setting' value 'MONOCLINIC' changed to 'monoclinic'
according to /home/saulius/struct/CIF-dictionaries/cif_core.dic
dictionary named 'cif_core.dic' version 2.4.2 from
2011-04-26.

'_exptl_absorpt_correction_type' value 'EMPIRICAL'
changed to 'empirical' according to
/home/saulius/struct/CIF-dictionaries/cif_core.dic dictionary named
'cif_core.dic' version 2.4.2 from
2011-04-26.

'_refine_ls_hydrogen_treatment' value 'CONSTR' changed
to 'constr' according to
/home/saulius/struct/CIF-dictionaries/cif_core.dic dictionary named
'cif_core.dic' version 2.4.2 from 2011-04-26.

Automatic conversion script
Id: cif_fix_values 1891 2012-01-12 08:04:46Z andrius 
;
_cod_original_sg_symbol_H-M c2/C
_cod_database_code 7022732

loop_
_symmetry_equiv_pos_as_xyz
'x, y, z'
'-x, y, -z+1/2'
'x+1/2, y+1/2, z'
'-x+1/2, y+1/2, -z+1/2'
'-x, -y, -z'
'x, -y, z-1/2'
'-x+1/2, -y+1/2, -z'
'x+1/2, -y+1/2, z-1/2'

loop_
_atom_site_label
_atom_site_type_symbol
_atom_site_fract_x
_atom_site_fract_y
_atom_site_fract_z
_atom_site_U_iso_or_equiv
_atom_site_adp_type
_atom_site_occupancy
_atom_site_symmetry_multiplicity
_atom_site_calc_flag
_atom_site_refinement_flags
_atom_site_disorder_assembly
_atom_site_disorder_group
Cd1 Cd -0.550477(13) 0.87581(4) -0.111638(12) 0.03488(11) Uani 1 1 d . . .
S1 S -0.67189(5) 0.63617(14) -0.18914(5) 0.0445(2) Uani 1 1 d . A .
S2 S -0.42724(4) 1.12182(12) -0.01709(5) 0.03525(19) Uani 1 1 d . . .
S3 S -0.5000 0.98963(18) -0.2500 0.0440(3) Uani 1 2 d S . .
N1 N -0.61614(15) 0.1976(5) -0.14705(18) 0.0476(8) Uani 1 1 d . . .
N2 N -0.47767(15) 1.5605(4) -0.06951(16) 0.0393(7) Uani 1 1 d . . .
N3 N -0.38941(15) 1.5168(5) -0.17489(16) 0.0465(7) Uani 1 1 d . . .
H3A H -0.4108 1.4146 -0.2108 0.080 Uiso 1 1 calc . . .
H3B H -0.3793 1.6409 -0.1942 0.080 Uiso 1 1 calc . . .
H3C H -0.4185 1.5537 -0.1543 0.080 Uiso 1 1 calc . . .
C1 C -0.63863(17) 0.3765(5) -0.16395(19) 0.0356(7) Uani 1 1 d . . .
C2 C -0.45797(17) 1.3818(5) -0.04755(18) 0.0331(7) Uani 1 1 d . . .
C3 C -0.25325(17) 1.7822(6) -0.06992(19) 0.0430(8) Uani 1 1 d . . .
H3 H -0.2553 1.8057 -0.1170 0.080 Uiso 1 1 calc . . .
C4 C -0.28411(15) 1.5881(5) -0.05583(18) 0.0344(7) Uani 1 1 d . . .
C5 C -0.28045(17) 1.5600(6) 0.01407(19) 0.0422(8) Uani 1 1 d . . .
H5 H -0.3012 1.4316 0.0241 0.080 Uiso 1 1 calc . . .
C6 C -0.32214(18) 1.4190(5) -0.1173(2) 0.0431(8) Uani 1 1 d . . .
H6A H -0.2909 1.3756 -0.1399 0.080 Uiso 1 1 calc . . .
H6B H -0.3332 1.2829 -0.0966 0.080 Uiso 1 1 calc . . .
O1 O -0.5143(5) 0.8367(12) -0.2017(4) 0.0399(17) Uani 0.50 1 d P A 1
O2 O -0.5000 1.225(3) -0.2500 0.041(7) Uani 0.50 2 d SP A 1
O3 O -0.4221(9) 0.961(3) -0.1758(8) 0.047(5) Uani 0.25 1 d P A 1
O4 O -0.5515(7) 0.917(2) -0.2271(7) 0.040(3) Uani 0.25 1 d P . 2
O5 O -0.5093(16) 1.229(2) -0.2277(15) 0.021(4) Uani 0.25 1 d PU . 2
O6 O -0.4830(8) 0.917(3) -0.1792(7) 0.039(3) Uani 0.25 1 d P A 2
O7 O -0.4113(8) 0.971(3) -0.2064(8) 0.043(3) Uani 0.25 1 d P . 2

loop_
_atom_site_aniso_label
_atom_site_aniso_U_11
_atom_site_aniso_U_22
_atom_site_aniso_U_33
_atom_site_aniso_U_23
_atom_site_aniso_U_13
_atom_site_aniso_U_12
Cd1 0.05028(17) 0.02335(15) 0.03479(16) 0.00102(9) 0.02200(11) 0.00212(10)
S1 0.0478(5) 0.0275(4) 0.0530(6) 0.0040(4) 0.0170(4) 0.0043(4)
S2 0.0438(4) 0.0255(4) 0.0421(5) 0.0011(3) 0.0239(4) 0.0010(3)
S3 0.0855(9) 0.0196(6) 0.0460(7) 0.000 0.0463(7) 0.000
N1 0.0503(18) 0.0256(15) 0.063(2) 0.0021(14) 0.0203(15) 0.0009(13)
N2 0.0506(17) 0.0236(14) 0.0492(18) 0.0025(12) 0.0268(14) 0.0002(12)
N3 0.0443(16) 0.0349(16) 0.0463(17) -0.0040(14) 0.0066(13) -0.0041(13)
C1 0.0382(17) 0.0310(19) 0.0399(19) -0.0039(15) 0.0190(14) -0.0085(15)
C2 0.0387(17) 0.0306(18) 0.0366(18) -0.0071(14) 0.0224(14) -0.0086(14)
C3 0.0384(18) 0.050(2) 0.039(2) 0.0039(16) 0.0149(15) -0.0096(16)
C4 0.0273(15) 0.0310(17) 0.0388(18) 0.0010(13) 0.0088(13) 0.0003(12)
C5 0.0393(18) 0.0395(19) 0.042(2) 0.0071(15) 0.0121(15) -0.0121(14)
C6 0.0393(18) 0.0353(18) 0.044(2) -0.0019(15) 0.0082(15) 0.0002(14)
O1 0.064(6) 0.031(4) 0.037(4) -0.001(3) 0.033(4) -0.008(3)
O2 0.045(7) 0.029(5) 0.07(2) 0.000 0.050(11) 0.000
O3 0.059(12) 0.037(6) 0.016(7) 0.004(6) -0.012(6) 0.004(6)
O4 0.048(7) 0.037(7) 0.045(9) -0.010(5) 0.030(7) -0.005(5)
O5 0.036(10) 0.015(5) 0.029(8) -0.002(4) 0.030(6) 0.003(4)
O6 0.042(9) 0.053(9) 0.027(7) 0.008(5) 0.019(6) 0.011(6)
O7 0.032(6) 0.038(6) 0.040(10) 0.003(7) -0.003(8) 0.006(4)

loop_
_atom_type_symbol
_atom_type_description
_atom_type_scat_dispersion_real
_atom_type_scat_dispersion_imag
_atom_type_scat_source
C C 0.0033 0.0016 'International Tables Vol C Tables 4.2.6.8 and 6.1.1.4'
H H 0.0000 0.0000 'International Tables Vol C Tables 4.2.6.8 and 6.1.1.4'
N N 0.0061 0.0033 'International Tables Vol C Tables 4.2.6.8 and 6.1.1.4'
O O 0.0106 0.0060 'International Tables Vol C Tables 4.2.6.8 and 6.1.1.4'
S S 0.1246 0.1234 'International Tables Vol C Tables 4.2.6.8 and 6.1.1.4'
Cd Cd -0.8075 1.2024 'International Tables Vol C Tables 4.2.6.8 and 6.1.1.4'

loop_
_geom_angle_atom_site_label_1
_geom_angle_atom_site_label_2
_geom_angle_atom_site_label_3
_geom_angle
_geom_angle_site_symmetry_1
_geom_angle_site_symmetry_3
O1 Cd1 N1 101.6(2) . 1_565
O1 Cd1 N2 79.4(2) . 1_545
N1 Cd1 N2 176.29(10) 1_565 1_545
O1 Cd1 O4 21.6(3) . .
N1 Cd1 O4 81.8(4) 1_565 .
N2 Cd1 O4 99.7(4) 1_545 .
O1 Cd1 O6 19.2(3) . .
N1 Cd1 O6 99.4(3) 1_565 .
N2 Cd1 O6 80.3(3) 1_545 .
O4 Cd1 O6 33.1(4) . .
O1 Cd1 S1 92.3(2) . .
N1 Cd1 S1 88.43(7) 1_565 .
N2 Cd1 S1 95.11(7) 1_545 .
O4 Cd1 S1 83.1(3) . .
O6 Cd1 S1 111.4(4) . .
O1 Cd1 S2 169.3(2) . 5_475
N1 Cd1 S2 88.05(8) 1_565 5_475
N2 Cd1 S2 90.68(7) 1_545 5_475
O4 Cd1 S2 169.0(4) . 5_475
O6 Cd1 S2 155.0(4) . 5_475
S1 Cd1 S2 92.54(3) . 5_475
O1 Cd1 S2 93.9(2) . .
N1 Cd1 S2 91.58(8) 1_565 .
N2 Cd1 S2 84.78(7) 1_545 .
O4 Cd1 S2 103.2(3) . .
O6 Cd1 S2 74.9(4) . .
S1 Cd1 S2 173.68(3) . .
S2 Cd1 S2 81.14(3) 5_475 .
C1 S1 Cd1 98.31(11) . .
C2 S2 Cd1 98.11(12) . 5_475
C2 S2 Cd1 97.71(11) . .
Cd1 S2 Cd1 98.86(3) 5_475 .
O6 S3 O6 143.5(13) 2_454 .
O6 S3 O2 108.3(6) 2_454 .
O6 S3 O2 108.3(6) . .
O6 S3 O4 110.5(8) 2_454 .
O6 S3 O4 57.1(7) . .
O2 S3 O4 107.9(5) . .
O6 S3 O4 57.1(7) 2_454 2_454
O6 S3 O4 110.5(8) . 2_454
O2 S3 O4 107.9(5) . 2_454
O4 S3 O4 144.2(10) . 2_454
O6 S3 O1 117.4(6) 2_454 .
O6 S3 O1 31.6(5) . .
O2 S3 O1 128.6(3) . .
O4 S3 O1 35.1(5) . .
O4 S3 O1 115.8(5) 2_454 .
O6 S3 O1 31.6(5) 2_454 2_454
O6 S3 O1 117.4(6) . 2_454
O2 S3 O1 128.6(3) . 2_454
O4 S3 O1 115.8(5) . 2_454
O4 S3 O1 35.1(5) 2_454 2_454
O1 S3 O1 102.7(6) . 2_454
O6 S3 O5 125.9(12) 2_454 .
O6 S3 O5 89.8(11) . .
O2 S3 O5 21.6(7) . .
O4 S3 O5 88.7(9) . .
O4 S3 O5 126.5(10) 2_454 .
O1 S3 O5 107.1(8) . .
O1 S3 O5 150.1(8) 2_454 .
O6 S3 O5 89.8(11) 2_454 2_454
O6 S3 O5 125.9(12) . 2_454
O2 S3 O5 21.6(7) . 2_454
O4 S3 O5 126.5(10) . 2_454
O4 S3 O5 88.7(9) 2_454 2_454
O1 S3 O5 150.1(8) . 2_454
O1 S3 O5 107.1(8) 2_454 2_454
O5 S3 O5 43.1(15) . 2_454
O6 S3 O3 127.2(7) 2_454 .
O6 S3 O3 48.1(7) . .
O2 S3 O3 95.8(5) . .
O4 S3 O3 105.2(7) . .
O4 S3 O3 71.1(7) 2_454 .
O1 S3 O3 75.0(6) . .
O1 S3 O3 97.5(6) 2_454 .
O5 S3 O3 91.8(13) . .
O5 S3 O3 99.1(13) 2_454 .
O6 S3 O3 48.1(7) 2_454 2_454
O6 S3 O3 127.2(7) . 2_454
O2 S3 O3 95.8(5) . 2_454
O4 S3 O3 71.1(7) . 2_454
O4 S3 O3 105.2(7) 2_454 2_454
O1 S3 O3 97.5(6) . 2_454
O1 S3 O3 75.0(6) 2_454 2_454
O5 S3 O3 99.1(13) . 2_454
O5 S3 O3 91.8(13) 2_454 2_454
O3 S3 O3 168.3(11) . 2_454
O6 S3 O7 104.5(7) 2_454 .
O6 S3 O7 73.0(6) . .
O2 S3 O7 93.8(5) . .
O4 S3 O7 129.5(7) . .
O4 S3 O7 47.4(7) 2_454 .
O1 S3 O7 96.4(5) . .
O1 S3 O7 78.9(6) 2_454 .
O5 S3 O7 99.3(13) . .
O5 S3 O7 87.8(13) 2_454 .
O3 S3 O7 25.7(5) . .
O3 S3 O7 152.6(5) 2_454 .
C1 N1 Cd1 168.2(3) . 1_545
C2 N2 Cd1 161.2(3) . 1_565
C6 N3 H3A 109.5 . .
C6 N3 H3B 109.5 . .
H3A N3 H3B 109.5 . .
C6 N3 H3C 109.5 . .
H3A N3 H3C 109.5 . .
H3B N3 H3C 109.5 . .
N1 C1 S1 179.6(4) . .
N2 C2 S2 177.9(3) . .
C5 C3 C4 120.1(3) 7_485 .
C5 C3 H3 120.0 7_485 .
C4 C3 H3 120.0 . .
C5 C4 C3 118.4(3) . .
C5 C4 C6 121.7(3) . .
C3 C4 C6 119.9(3) . .
C4 C5 C3 121.6(3) . 7_485
C4 C5 H5 119.2 . .
C3 C5 H5 119.2 7_485 .
N3 C6 C4 111.0(3) . .
N3 C6 H6A 109.4 . .
C4 C6 H6A 109.4 . .
N3 C6 H6B 109.4 . .
C4 C6 H6B 109.4 . .
H6A C6 H6B 108.0 . .
S3 O1 Cd1 135.3(4) . .
O7 O4 O6 137.6(12) 2_454 .
O7 O4 S3 77.4(9) 2_454 .
O6 O4 S3 60.3(7) . .
O7 O4 Cd1 145.0(13) 2_454 .
O6 O4 Cd1 74.8(8) . .
S3 O4 Cd1 132.9(8) . .
O5 O5 S3 68.4(7) 2_454 .
O4 O6 S3 62.6(7) . .
O4 O6 O7 123.0(10) . .
S3 O6 O7 60.9(6) . .
O4 O6 Cd1 72.1(8) . .
S3 O6 Cd1 132.6(8) . .
O7 O6 Cd1 164.0(10) . .
O4 O7 S3 55.2(8) 2_454 .
O4 O7 O6 93.7(10) 2_454 .
S3 O7 O6 46.0(5) . .

loop_
_geom_bond_atom_site_label_1
_geom_bond_atom_site_label_2
_geom_bond_distance
_geom_bond_site_symmetry_2
Cd1 O1 2.236(7) .
Cd1 N1 2.253(3) 1_565
Cd1 N2 2.302(3) 1_545
Cd1 O4 2.303(12) .
Cd1 O6 2.335(12) .
Cd1 S1 2.7024(10) .
Cd1 S2 2.7960(9) 5_475
Cd1 S2 2.8217(9) .
S1 C1 1.657(3) .
S2 C2 1.663(3) .
S2 Cd1 2.7960(9) 5_475
S3 O6 1.366(11) 2_454
S3 O6 1.366(11) .
S3 O2 1.384(15) .
S3 O4 1.397(11) .
S3 O4 1.397(11) 2_454
S3 O1 1.437(6) .
S3 O1 1.437(6) 2_454
S3 O5 1.511(11) .
S3 O5 1.511(11) 2_454
S3 O3 1.656(15) .
S3 O3 1.656(15) 2_454
S3 O7 1.659(15) .
N1 C1 1.138(4) .
N1 Cd1 2.253(3) 1_545
N2 C2 1.141(4) .
N2 Cd1 2.302(3) 1_565
N3 C6 1.482(4) .
N3 H3A 0.8900 .
N3 H3B 0.8900 .
N3 H3C 0.8900 .
C3 C5 1.381(5) 7_485
C3 C4 1.393(4) .
C3 H3 0.9300 .
C4 C5 1.372(5) .
C4 C6 1.506(4) .
C5 C3 1.381(5) 7_485
C5 H5 0.9300 .
C6 H6A 0.9700 .
C6 H6B 0.9700 .
O4 O7 1.251(19) 2_454
O4 O6 1.321(17) .
O5 O5 1.11(4) 2_454
O6 O7 1.815(17) .
O7 O4 1.251(19) 2_454
